data_4026360
loop_
_publ_author_name
'Ojas A. Namjoshi'
'Angelica Gryboski'
'German O. Fonseca'
'Michael L. Van Linn'
'Zhi-jian Wang'
'Jeffrey R. Deschamps'
'James M. Cook'

_publ_section_title
;
 Development of a Two-Step Route to 3-PBC and \bCCt, Two Agents Active
 against Alcohol Self-Administration in Rodent and Primate Models
;
_journal_name_full 'Journal of Organic Chemistry'
_journal_page_first 4721
_journal_page_last 4727
_journal_paper_doi 10.1021/jo200425m
_journal_volume 76
_journal_year 2011
_chemical_formula_sum 'C14 H0 N2 O'
_chemical_formula_weight 212.16
_chemical_name_systematic
; 
 ? 
;
_space_group_IT_number 18
_symmetry_cell_setting orthorhombic
_symmetry_space_group_name_Hall 'P 2 2ab'
_symmetry_space_group_name_H-M 'P 21 21 2'
_atom_sites_solution_hydrogens geom
_atom_sites_solution_primary direct
_atom_sites_solution_secondary difmap
_audit_creation_method SHELXL-97
_cell_angle_alpha 90.00
_cell_angle_beta 90.00
_cell_angle_gamma 90.00
_cell_formula_units_Z 8
_cell_length_a 14.2022(11)
_cell_length_b 14.2864(9)
_cell_length_c 11.7464(11)
_cell_measurement_reflns_used 2363
_cell_measurement_temperature 100(2)
_cell_measurement_theta_max 23.41
_cell_measurement_theta_min 2.24
_cell_volume 2383.3(3)
_computing_cell_refinement 'Bruker SMART v5.631 (Bruker, 2001)'
_computing_data_collection 'Bruker SMART v5.631 (Bruker, 2001)'
_computing_data_reduction
;
Bruker SAINT v6.45A (Bruker, 2002), Bruker XPREP v6.14 (Bruker, 2001)
;
_computing_molecular_graphics 'Bruker SHELXTL v6.14 (Bruker, 2000b)'
_computing_publication_material 'Bruker SHELXTL v6.14 (Bruker, 2000b)'
_computing_structure_refinement 'Bruker SHELXTL v6.14 (Bruker, 2000b)'
_computing_structure_solution 'Bruker SHELXTL v6.14 (Bruker, 2000b)'
_diffrn_ambient_temperature 100(2)
_diffrn_measured_fraction_theta_full 1.000
_diffrn_measured_fraction_theta_max 0.993
_diffrn_measurement_device_type 'Bruker SMART APEX II CCD'
_diffrn_measurement_method '\w scans'
_diffrn_radiation_monochromator graphite
_diffrn_radiation_source 'fine-focus sealed tube'
_diffrn_radiation_type MoK\a
_diffrn_radiation_wavelength 0.71073
_diffrn_reflns_av_R_equivalents 0.0736
_diffrn_reflns_av_sigmaI/netI 0.0641
_diffrn_reflns_limit_h_max 19
_diffrn_reflns_limit_h_min -18
_diffrn_reflns_limit_k_max 19
_diffrn_reflns_limit_k_min -19
_diffrn_reflns_limit_l_max 15
_diffrn_reflns_limit_l_min -15
_diffrn_reflns_number 25345
_diffrn_reflns_theta_full 25.00
_diffrn_reflns_theta_max 28.48
_diffrn_reflns_theta_min 1.73
_exptl_absorpt_coefficient_mu 0.078
_exptl_absorpt_correction_T_max 0.9967
_exptl_absorpt_correction_T_min 0.9760
_exptl_absorpt_correction_type multi-scan
_exptl_absorpt_process_details 'SADABS v2.10 (Bruker, 2000c)'
_exptl_crystal_colour colourless
_exptl_crystal_density_diffrn 1.183
_exptl_crystal_description rod
_exptl_crystal_F_000 848
_exptl_crystal_size_max 0.313
_exptl_crystal_size_mid 0.082
_exptl_crystal_size_min 0.042
_refine_diff_density_max 0.349
_refine_diff_density_min -0.424
_refine_diff_density_rms 0.068
_refine_ls_abs_structure_details 'Flack H D (1983), Acta Cryst. A39, 876-881'
_refine_ls_abs_structure_Flack 1.0(14)
_refine_ls_extinction_coef 0.0046(7)
_refine_ls_extinction_expression Fc^*^=kFc[1+0.001xFc^2^\l^3^/sin(2\q)]^-1/4^
_refine_ls_extinction_method SHELXL
_refine_ls_goodness_of_fit_ref 1.027
_refine_ls_hydrogen_treatment constr
_refine_ls_matrix_type full
_refine_ls_number_parameters 304
_refine_ls_number_reflns 5989
_refine_ls_number_restraints 12
_refine_ls_restrained_S_all 1.027
_refine_ls_R_factor_all 0.0846
_refine_ls_R_factor_gt 0.0527
_refine_ls_shift/su_max 0.000
_refine_ls_shift/su_mean 0.000
_refine_ls_structure_factor_coef Fsqd
_refine_ls_weighting_details 'calc w=1/[\s^2^(Fo^2^)+(0.0572P)^2^+0.1532P] where P=(Fo^2^+2Fc^2^)/3'
_refine_ls_weighting_scheme calc
_refine_ls_wR_factor_gt 0.1103
_refine_ls_wR_factor_ref 0.1255
_reflns_number_gt 4301
_reflns_number_total 5989
_reflns_threshold_expression I>2\s(I)
_cod_data_source_file jo200425m_si_002.cif
_cod_data_source_block cook101
_cod_database_code 4026360

loop_
_symmetry_equiv_pos_as_xyz
'x, y, z'
'x+1/2, -y+1/2, -z'
'-x+1/2, y+1/2, -z'
'-x, -y, z'

loop_
_atom_site_label
_atom_site_type_symbol
_atom_site_fract_x
_atom_site_fract_y
_atom_site_fract_z
_atom_site_U_iso_or_equiv
_atom_site_adp_type
_atom_site_occupancy
_atom_site_symmetry_multiplicity
_atom_site_calc_flag
_atom_site_refinement_flags
C1 C 0.60555(16) 0.62316(16) 0.53033(17) 0.0220(5) Uani 1 1 d .
C2 C 0.62939(16) 0.61193(16) 0.41510(18) 0.0244(5) Uani 1 1 d .
H2A H 0.6936 0.6075 0.3931 0.029 Uiso 1 1 calc R
C3 C 0.55987(17) 0.60737(16) 0.33463(18) 0.0257(5) Uani 1 1 d .
H3A H 0.5742 0.5998 0.2562 0.031 Uiso 1 1 calc R
C4 C 0.46819(16) 0.61422(15) 0.37229(17) 0.0216(5) Uani 1 1 d .
N5 N 0.38420(13) 0.61125(13) 0.31421(15) 0.0235(4) Uani 1 1 d .
H5A H 0.3778 0.6060 0.2400 0.028 Uiso 1 1 calc R
C6 C 0.31164(16) 0.61797(16) 0.39165(17) 0.0232(5) Uani 1 1 d .
C7 C 0.21534(17) 0.61593(17) 0.37214(19) 0.0266(5) Uani 1 1 d .
H7A H 0.1908 0.6070 0.2977 0.032 Uiso 1 1 calc R
C8 C 0.15616(17) 0.62737(17) 0.46498(18) 0.0289(5) Uani 1 1 d .
H8A H 0.0899 0.6266 0.4540 0.035 Uiso 1 1 calc R
C9 C 0.19278(17) 0.64014(16) 0.57517(19) 0.0272(5) Uani 1 1 d .
H9A H 0.1508 0.6488 0.6373 0.033 Uiso 1 1 calc R
C10 C 0.28826(16) 0.64034(15) 0.59442(18) 0.0233(5) Uani 1 1 d .
H10A H 0.3123 0.6478 0.6693 0.028 Uiso 1 1 calc R
C11 C 0.34932(15) 0.62933(15) 0.50227(16) 0.0203(4) Uani 1 1 d U
C12 C 0.44984(16) 0.62543(16) 0.48942(17) 0.0221(5) Uani 1 1 d .
N13 N 0.51839(13) 0.63008(13) 0.56881(14) 0.0212(4) Uani 1 1 d .
O14 O 0.67154(10) 0.62673(11) 0.61523(12) 0.0234(3) Uani 1 1 d .
C15 C 0.76849(14) 0.62338(17) 0.58038(18) 0.0236(5) Uani 1 1 d .
H15A H 0.7836 0.6787 0.5330 0.028 Uiso 1 1 calc R
H15B H 0.7801 0.5663 0.5346 0.028 Uiso 1 1 calc R
C16 C 0.82958(16) 0.62251(18) 0.68511(18) 0.0274(5) Uani 1 1 d .
H16A H 0.8165 0.5656 0.7306 0.033 Uiso 1 1 calc R
H16B H 0.8156 0.6780 0.7328 0.033 Uiso 1 1 calc R
C17 C 0.93441(10) 0.62383(12) 0.64844(17) 0.0334(6) Uani 1 1 d .
H17A H 0.9746 0.6245 0.7163 0.050 Uiso 1 1 calc R
H17B H 0.9467 0.6799 0.6028 0.050 Uiso 1 1 calc R
H17C H 0.9482 0.5679 0.6031 0.050 Uiso 1 1 calc R
C1' C 0.32093(10) 0.49620(12) 1.03461(11) 0.0230(5) Uani 1 1 d R
C2' C 0.31817(10) 0.46935(10) 0.92119(13) 0.0254(5) Uani 1 1 d R
H2'A H 0.2803 0.4174 0.8999 0.030 Uiso 1 1 calc R
C3' C 0.36842(17) 0.51552(15) 0.83877(18) 0.0247(5) Uani 1 1 d .
H3'A H 0.3651 0.4975 0.7610 0.030 Uiso 1 1 calc R
C4' C 0.42371(16) 0.58893(15) 0.87380(18) 0.0213(5) Uani 1 1 d .
N5' N 0.48398(13) 0.64613(12) 0.81446(15) 0.0234(4) Uani 1 1 d .
H5'A H 0.4946 0.6437 0.7407 0.028 Uiso 1 1 calc R
C6' C 0.52493(16) 0.70769(15) 0.88922(18) 0.0238(5) Uani 1 1 d .
C7' C 0.59252(18) 0.77504(18) 0.8684(2) 0.0343(6) Uani 1 1 d .
H7'A H 0.6184 0.7831 0.7944 0.041 Uiso 1 1 calc R
C8' C 0.6213(2) 0.83022(19) 0.9580(2) 0.0398(7) Uani 1 1 d .
H8'A H 0.6669 0.8777 0.9451 0.048 Uiso 1 1 calc R
C9' C 0.58490(19) 0.81776(18) 1.0675(2) 0.0370(6) Uani 1 1 d .
H9'A H 0.6059 0.8570 1.1277 0.044 Uiso 1 1 calc R
C10' C 0.51886(18) 0.74935(16) 1.08950(18) 0.0278(5) Uani 1 1 d .
H10B H 0.4942 0.7412 1.1640 0.033 Uiso 1 1 calc R
C11' C 0.48892(16) 0.69216(15) 0.99993(17) 0.0220(5) Uani 1 1 d U
C12' C 0.42482(15) 0.61504(16) 0.98972(17) 0.0208(5) Uani 1 1 d .
N13' N 0.37469(13) 0.56907(13) 1.07047(14) 0.0211(4) Uani 1 1 d .
O14' O 0.27619(12) 0.45337(11) 1.12048(12) 0.0271(4) Uani 1 1 d .
C15' C 0.22340(18) 0.37076(17) 1.08929(18) 0.0314(6) Uani 1 1 d .
H15C H 0.2637 0.3280 1.0444 0.038 Uiso 1 1 calc R
H15D H 0.1686 0.3886 1.0419 0.038 Uiso 1 1 calc R
C16' C 0.1904(2) 0.32265(19) 1.1948(2) 0.0383(7) Uani 1 1 d .
H16C H 0.2459 0.3078 1.2425 0.046 Uiso 1 1 calc R
H16D H 0.1605 0.2627 1.1730 0.046 Uiso 1 1 calc R
C17' C 0.1210(2) 0.3786(2) 1.2659(2) 0.0492(7) Uani 1 1 d .
H17D H 0.0992 0.3404 1.3300 0.074 Uiso 1 1 calc R
H17E H 0.0670 0.3965 1.2187 0.074 Uiso 1 1 calc R
H17F H 0.1519 0.4351 1.2950 0.074 Uiso 1 1 calc R

loop_
_atom_site_aniso_label
_atom_site_aniso_U_11
_atom_site_aniso_U_22
_atom_site_aniso_U_33
_atom_site_aniso_U_23
_atom_site_aniso_U_13
_atom_site_aniso_U_12
C1 0.0282(13) 0.0181(10) 0.0198(11) -0.0007(9) 0.0005(9) 0.0007(10)
C2 0.0259(12) 0.0247(11) 0.0224(11) -0.0001(9) 0.0062(9) 0.0015(10)
C3 0.0337(14) 0.0237(12) 0.0195(11) 0.0011(9) 0.0058(9) 0.0021(10)
C4 0.0267(12) 0.0190(10) 0.0191(10) 0.0010(9) 0.0011(9) 0.0008(10)
N5 0.0284(11) 0.0265(10) 0.0155(8) 0.0009(7) -0.0019(7) 0.0035(9)
C6 0.0287(13) 0.0191(11) 0.0217(11) 0.0011(9) -0.0009(9) 0.0025(10)
C7 0.0299(14) 0.0258(12) 0.0242(11) 0.0015(10) -0.0057(10) 0.0016(11)
C8 0.0259(13) 0.0287(13) 0.0320(12) 0.0013(10) -0.0040(10) 0.0044(11)
C9 0.0275(13) 0.0272(13) 0.0268(12) -0.0009(10) 0.0022(10) 0.0053(10)
C10 0.0277(13) 0.0237(12) 0.0186(11) 0.0004(9) -0.0006(9) 0.0028(10)
C11 0.0224(10) 0.0175(9) 0.0211(9) 0.0027(8) -0.0012(8) 0.0012(9)
C12 0.0273(12) 0.0192(11) 0.0199(10) 0.0022(9) -0.0005(9) 0.0019(10)
N13 0.0238(10) 0.0211(9) 0.0186(8) 0.0008(7) 0.0024(7) -0.0019(8)
O14 0.0196(8) 0.0306(8) 0.0200(7) 0.0005(7) 0.0012(6) -0.0020(7)
C15 0.0194(11) 0.0250(11) 0.0262(11) 0.0006(10) 0.0055(9) -0.0023(10)
C16 0.0263(13) 0.0302(12) 0.0258(11) -0.0022(10) 0.0020(10) -0.0016(11)
C17 0.0255(14) 0.0368(14) 0.0380(14) -0.0024(12) -0.0004(10) 0.0021(12)
C1' 0.0272(14) 0.0213(11) 0.0205(11) 0.0033(8) -0.0040(9) -0.0017(10)
C2' 0.0295(13) 0.0233(12) 0.0233(11) -0.0027(9) -0.0072(10) 0.0001(10)
C3' 0.0309(14) 0.0245(12) 0.0187(10) -0.0027(9) -0.0032(9) 0.0040(10)
C4' 0.0230(12) 0.0218(11) 0.0190(10) 0.0009(8) 0.0010(9) 0.0053(9)
N5' 0.0265(11) 0.0272(10) 0.0165(8) 0.0019(7) 0.0024(8) 0.0029(8)
C6' 0.0250(13) 0.0274(12) 0.0190(10) 0.0044(9) -0.0006(9) 0.0011(10)
C7' 0.0335(15) 0.0395(14) 0.0300(13) 0.0083(11) 0.0037(11) -0.0081(12)
C8' 0.0437(17) 0.0389(15) 0.0368(15) 0.0085(11) 0.0019(12) -0.0183(13)
C9' 0.0464(17) 0.0369(15) 0.0278(13) 0.0003(11) -0.0022(12) -0.0158(13)
C10' 0.0338(14) 0.0291(12) 0.0206(11) 0.0009(9) 0.0003(10) -0.0035(11)
C11' 0.0227(11) 0.0232(10) 0.0200(9) 0.0004(8) 0.0005(9) -0.0007(9)
C12' 0.0208(12) 0.0233(11) 0.0183(10) -0.0007(9) 0.0019(8) 0.0030(10)
N13' 0.0239(10) 0.0212(9) 0.0182(9) 0.0002(7) 0.0001(8) -0.0015(8)
O14' 0.0336(10) 0.0278(9) 0.0198(8) 0.0033(6) -0.0027(7) -0.0119(7)
C15' 0.0372(14) 0.0277(13) 0.0292(12) 0.0040(10) -0.0114(11) -0.0153(12)
C16' 0.0443(17) 0.0395(15) 0.0310(13) 0.0068(11) -0.0107(12) -0.0208(13)
C17' 0.0489(18) 0.0570(18) 0.0417(15) 0.0025(15) 0.0020(13) -0.0216(17)

loop_
_atom_type_symbol
_atom_type_description
_atom_type_scat_dispersion_real
_atom_type_scat_dispersion_imag
_atom_type_scat_source
C C 0.0033 0.0016 'International Tables Vol C Tables 4.2.6.8 and 6.1.1.4'
H H 0.0000 0.0000 'International Tables Vol C Tables 4.2.6.8 and 6.1.1.4'
N N 0.0061 0.0033 'International Tables Vol C Tables 4.2.6.8 and 6.1.1.4'
O O 0.0106 0.0060 'International Tables Vol C Tables 4.2.6.8 and 6.1.1.4'

loop_
_geom_angle_atom_site_label_1
_geom_angle_atom_site_label_2
_geom_angle_atom_site_label_3
_geom_angle
N13 C1 O14 112.90(17)
N13 C1 C2 124.3(2)
O14 C1 C2 122.8(2)
C3 C2 C1 119.8(2)
C3 C2 H2A 120.1
C1 C2 H2A 120.1
C2 C3 C4 117.2(2)
C2 C3 H3A 121.4
C4 C3 H3A 121.4
N5 C4 C3 131.15(19)
N5 C4 C12 109.11(19)
C3 C4 C12 119.7(2)
C4 N5 C6 108.62(17)
C4 N5 H5A 125.7
C6 N5 H5A 125.7
N5 C6 C7 128.8(2)
N5 C6 C11 109.36(19)
C7 C6 C11 121.8(2)
C8 C7 C6 117.7(2)
C8 C7 H7A 121.1
C6 C7 H7A 121.1
C7 C8 C9 121.0(2)
C7 C8 H8A 119.5
C9 C8 H8A 119.5
C10 C9 C8 121.1(2)
C10 C9 H9A 119.5
C8 C9 H9A 119.5
C9 C10 C11 119.0(2)
C9 C10 H10A 120.5
C11 C10 H10A 120.5
C10 C11 C6 119.4(2)
C10 C11 C12 134.7(2)
C6 C11 C12 105.96(18)
N13 C12 C4 123.1(2)
N13 C12 C11 129.96(19)
C4 C12 C11 106.90(19)
C1 N13 C12 115.82(18)
C1 O14 C15 116.55(16)
O14 C15 C16 108.65(17)
O14 C15 H15A 110.0
C16 C15 H15A 110.0
O14 C15 H15B 110.0
C16 C15 H15B 110.0
H15A C15 H15B 108.3
C15 C16 C17 109.05(17)
C15 C16 H16A 109.9
C17 C16 H16A 109.9
C15 C16 H16B 109.9
C17 C16 H16B 109.9
H16A C16 H16B 108.3
C16 C17 H17A 109.5
C16 C17 H17B 109.5
H17A C17 H17B 109.5
C16 C17 H17C 109.5
H17A C17 H17C 109.5
H17B C17 H17C 109.5
O14' C1' N13' 112.53(14)
O14' C1' C2' 125.69(11)
N13' C1' C2' 121.73(10)
C3' C2' C1' 122.03(11)
C3' C2' H2'A 119.0
C1' C2' H2'A 119.0
C2' C3' C4' 116.95(19)
C2' C3' H3'A 121.5
C4' C3' H3'A 121.5
C3' C4' N5' 131.2(2)
C3' C4' C12' 119.8(2)
N5' C4' C12' 108.99(19)
C6' N5' C4' 108.70(18)
C6' N5' H5'A 125.6
C4' N5' H5'A 125.6
N5' C6' C7' 128.9(2)
N5' C6' C11' 109.54(19)
C7' C6' C11' 121.6(2)
C8' C7' C6' 118.0(2)
C8' C7' H7'A 121.0
C6' C7' H7'A 121.0
C7' C8' C9' 121.4(2)
C7' C8' H8'A 119.3
C9' C8' H8'A 119.3
C10' C9' C8' 121.0(2)
C10' C9' H9'A 119.5
C8' C9' H9'A 119.5
C9' C10' C11' 118.7(2)
C9' C10' H10B 120.7
C11' C10' H10B 120.7
C10' C11' C6' 119.3(2)
C10' C11' C12' 134.8(2)
C6' C11' C12' 105.85(18)
N13' C12' C4' 122.7(2)
N13' C12' C11' 130.32(19)
C4' C12' C11' 106.90(18)
C12' N13' C1' 116.72(16)
C1' O14' C15' 115.34(15)
O14' C15' C16' 109.16(18)
O14' C15' H15C 109.8
C16' C15' H15C 109.8
O14' C15' H15D 109.8
C16' C15' H15D 109.8
H15C C15' H15D 108.3
C15' C16' C17' 114.7(2)
C15' C16' H16C 108.6
C17' C16' H16C 108.6
C15' C16' H16D 108.6
C17' C16' H16D 108.6
H16C C16' H16D 107.6
C16' C17' H17D 109.5
C16' C17' H17E 109.5
H17D C17' H17E 109.5
C16' C17' H17F 109.5
H17D C17' H17F 109.5
H17E C17' H17F 109.5

loop_
_geom_bond_atom_site_label_1
_geom_bond_atom_site_label_2
_geom_bond_distance
C1 N13 1.322(3)
C1 O14 1.369(3)
C1 C2 1.404(3)
C2 C3 1.369(3)
C2 H2A 0.9500
C3 C4 1.379(3)
C3 H3A 0.9500
C4 N5 1.375(3)
C4 C12 1.409(3)
N5 C6 1.378(3)
N5 H5A 0.8800
C6 C7 1.387(3)
C6 C11 1.415(3)
C7 C8 1.386(3)
C7 H7A 0.9500
C8 C9 1.407(3)
C8 H8A 0.9500
C9 C10 1.375(3)
C9 H9A 0.9500
C10 C11 1.396(3)
C10 H10A 0.9500
C11 C12 1.437(3)
C12 N13 1.350(3)
O14 C15 1.437(2)
C15 C16 1.505(3)
C15 H15A 0.9900
C15 H15B 0.9900
C16 C17 1.550(3)
C16 H16A 0.9900
C16 H16B 0.9900
C17 H17A 0.9800
C17 H17B 0.9800
C17 H17C 0.9800
C1' O14' 1.3400(19)
C1' N13' 1.358(2)
C1' C2' 1.3869
C2' C3' 1.372(3)
C2' H2'A 0.9500
C3' C4' 1.373(3)
C3' H3'A 0.9500
C4' N5' 1.373(3)
C4' C12' 1.412(3)
N5' C6' 1.372(3)
N5' H5'A 0.8800
C6' C7' 1.381(3)
C6' C11' 1.415(3)
C7' C8' 1.377(4)
C7' H7'A 0.9500
C8' C9' 1.398(3)
C8' H8'A 0.9500
C9' C10' 1.379(3)
C9' H9'A 0.9500
C10' C11' 1.398(3)
C10' H10B 0.9500
C11' C12' 1.434(3)
C12' N13' 1.356(3)
O14' C15' 1.445(3)
C15' C16' 1.493(3)
C15' H15C 0.9900
C15' H15D 0.9900
C16' C17' 1.520(4)
C16' H16C 0.9900
C16' H16D 0.9900
C17' H17D 0.9800
C17' H17E 0.9800
C17' H17F 0.9800

loop_
_geom_hbond_atom_site_label_D
_geom_hbond_atom_site_label_H
_geom_hbond_atom_site_label_A
_geom_hbond_distance_DH
_geom_hbond_distance_HA
_geom_hbond_distance_DA
_geom_hbond_angle_DHA
_geom_hbond_site_symmetry_A
N5 H5A N13' 0.88 2.06 2.929(2) 169.1 1_554
N5' H5'A N13 0.88 2.06 2.935(2) 176.8 .

loop_
_geom_torsion_atom_site_label_1
_geom_torsion_atom_site_label_2
_geom_torsion_atom_site_label_3
_geom_torsion_atom_site_label_4
_geom_torsion
N13 C1 C2 C3 -0.1(4)
O14 C1 C2 C3 178.9(2)
C1 C2 C3 C4 0.0(3)
C2 C3 C4 N5 -179.3(2)
C2 C3 C4 C12 0.0(3)
C3 C4 N5 C6 177.9(2)
C12 C4 N5 C6 -1.5(2)
C4 N5 C6 C7 -178.4(2)
C4 N5 C6 C11 2.4(2)
N5 C6 C7 C8 -177.8(2)
C11 C6 C7 C8 1.3(4)
C6 C7 C8 C9 -0.3(3)
C7 C8 C9 C10 -0.9(4)
C8 C9 C10 C11 1.2(3)
C9 C10 C11 C6 -0.2(3)
C9 C10 C11 C12 -179.5(2)
N5 C6 C11 C10 178.2(2)
C7 C6 C11 C10 -1.1(3)
N5 C6 C11 C12 -2.3(3)
C7 C6 C11 C12 178.5(2)
N5 C4 C12 N13 179.5(2)
C3 C4 C12 N13 0.1(4)
N5 C4 C12 C11 0.0(3)
C3 C4 C12 C11 -179.4(2)
C10 C11 C12 N13 1.3(5)
C6 C11 C12 N13 -178.1(2)
C10 C11 C12 C4 -179.3(2)
C6 C11 C12 C4 1.4(3)
O14 C1 N13 C12 -178.92(19)
C2 C1 N13 C12 0.2(3)
C4 C12 N13 C1 -0.2(3)
C11 C12 N13 C1 179.1(2)
N13 C1 O14 C15 -177.65(19)
C2 C1 O14 C15 3.2(3)
C1 O14 C15 C16 -176.81(18)
O14 C15 C16 C17 -177.24(18)
O14' C1' C2' C3' -178.0(2)
N13' C1' C2' C3' -0.92(18)
C1' C2' C3' C4' 1.4(3)
C2' C3' C4' N5' 177.4(2)
C2' C3' C4' C12' -1.6(3)
C3' C4' N5' C6' -178.3(2)
C12' C4' N5' C6' 0.8(2)
C4' N5' C6' C7' 177.1(2)
C4' N5' C6' C11' -1.5(3)
N5' C6' C7' C8' 178.6(2)
C11' C6' C7' C8' -2.9(4)
C6' C7' C8' C9' 1.2(4)
C7' C8' C9' C10' 0.2(4)
C8' C9' C10' C11' 0.1(4)
C9' C10' C11' C6' -1.8(3)
C9' C10' C11' C12' 178.7(3)
N5' C6' C11' C10' -178.0(2)
C7' C6' C11' C10' 3.2(3)
N5' C6' C11' C12' 1.6(3)
C7' C6' C11' C12' -177.1(2)
C3' C4' C12' N13' 1.6(3)
N5' C4' C12' N13' -177.6(2)
C3' C4' C12' C11' 179.4(2)
N5' C4' C12' C11' 0.2(2)
C10' C11' C12' N13' -3.9(4)
C6' C11' C12' N13' 176.5(2)
C10' C11' C12' C4' 178.4(3)
C6' C11' C12' C4' -1.1(2)
C4' C12' N13' C1' -1.0(3)
C11' C12' N13' C1' -178.4(2)
O14' C1' N13' C12' 178.16(17)
C2' C1' N13' C12' 0.7(2)
N13' C1' O14' C15' -175.48(17)
C2' C1' O14' C15' 1.9(2)
C1' O14' C15' C16' 171.2(2)
O14' C15' C16' C17' 64.5(3)
